data_2019236
loop_
_publ_author_name
'Ge, Jing-Yuan'
'Wang, Peng'
'Ma, Jian-Ping'
'Liu, Qi-Kui'
'Dong, Yu-Bin'

_publ_section_title
;
 A well-resolved cyclic water tetramer in a dinuclear Cu^II^ coordination
 complex based on 1,2-bis(pyridin-3-yloxy)ethane and capped by
 pyridine-2,6-dicarboxylic acid
;
_journal_coeditor_code FN3155
_journal_issue 11
_journal_name_full 'Acta Crystallographica Section C'
_journal_page_first 1362
_journal_page_last 1366
_journal_paper_doi 10.1107/S0108270113027996
_journal_volume 69
_journal_year 2013
_chemical_formula_iupac '[Cu2 (C7 H3 N O4)2 (C12 H12 N2 O2) (H2 O)2] , 4H2 O'
_chemical_formula_moiety 'C26 H22 Cu2 N4 O12, 4(H2 O)'
_chemical_formula_sum 'C26 H30 Cu2 N4 O16'
_chemical_formula_weight 781.62
_chemical_name_systematic
;\m-1,2-Bis(pyridin-3-yloxy)ethane-\k^2^<i>N</i>:<i>N</i>'-bis[aqua(pyridine-2,6-dicarboxylato-\k^3^<i>O</i>^2^,<i>N</i>,<i>O</i>^6^)copper(II)]
tetrahydrate
;
_space_group_IT_number 2
_symmetry_cell_setting triclinic
_symmetry_space_group_name_Hall '-P 1'
_symmetry_space_group_name_H-M 'P -1'
_atom_sites_solution_hydrogens geom
_atom_sites_solution_primary direct
_atom_sites_solution_secondary difmap
_audit_creation_method SHELXL97
_cell_angle_alpha 77.797(4)
_cell_angle_beta 84.782(4)
_cell_angle_gamma 88.231(4)
_cell_formula_units_Z 2
_cell_length_a 8.1142(19)
_cell_length_b 11.940(3)
_cell_length_c 16.160(4)
_cell_measurement_reflns_used 1397
_cell_measurement_temperature 298(2)
_cell_measurement_theta_max 21.482
_cell_measurement_theta_min 2.381
_cell_volume 1523.8(6)
_computing_cell_refinement 'SMART (Bruker, 2003)'
_computing_data_collection 'SMART (Bruker, 2003)'
_computing_data_reduction 'SAINT (Bruker, 2003)'
_computing_molecular_graphics 'SHELXTL (Sheldrick, 2008)'
_computing_publication_material 'SHELXTL (Sheldrick, 2008)'
_computing_structure_refinement 'SHELXL97 (Sheldrick, 2008)'
_computing_structure_solution 'SHELXS97 (Sheldrick, 2008)'
_diffrn_ambient_temperature 298(2)
_diffrn_measured_fraction_theta_full 0.980
_diffrn_measured_fraction_theta_max 0.980
_diffrn_measurement_device_type 'Bruker SMART CCD area-detector'
_diffrn_measurement_method '\f and \w'
_diffrn_radiation_monochromator graphite
_diffrn_radiation_source 'fine-focus sealed tube'
_diffrn_radiation_type MoK\a
_diffrn_radiation_wavelength 0.71073
_diffrn_reflns_av_R_equivalents 0.0355
_diffrn_reflns_av_sigmaI/netI 0.0873
_diffrn_reflns_limit_h_max 9
_diffrn_reflns_limit_h_min -9
_diffrn_reflns_limit_k_max 14
_diffrn_reflns_limit_k_min -11
_diffrn_reflns_limit_l_max 19
_diffrn_reflns_limit_l_min -18
_diffrn_reflns_number 8073
_diffrn_reflns_theta_full 25.50
_diffrn_reflns_theta_max 25.50
_diffrn_reflns_theta_min 1.75
_exptl_absorpt_coefficient_mu 1.480
_exptl_absorpt_correction_T_max 0.915
_exptl_absorpt_correction_T_min 0.852
_exptl_absorpt_correction_type multi-scan
_exptl_absorpt_process_details '(SADABS; Bruker, 2003)'
_exptl_crystal_colour green
_exptl_crystal_density_diffrn 1.704
_exptl_crystal_density_method 'not measured'
_exptl_crystal_description needle
_exptl_crystal_F_000 800
_exptl_crystal_size_max 0.23
_exptl_crystal_size_mid 0.09
_exptl_crystal_size_min 0.06
_refine_diff_density_max 0.428
_refine_diff_density_min -0.503
_refine_ls_extinction_method none
_refine_ls_goodness_of_fit_ref 1.001
_refine_ls_hydrogen_treatment mixed
_refine_ls_matrix_type full
_refine_ls_number_parameters 503
_refine_ls_number_reflns 5571
_refine_ls_number_restraints 12
_refine_ls_restrained_S_all 1.000
_refine_ls_R_factor_all 0.0875
_refine_ls_R_factor_gt 0.0525
_refine_ls_shift/su_max 0.000
_refine_ls_shift/su_mean 0.000
_refine_ls_structure_factor_coef Fsqd
_refine_ls_weighting_details 'calc w = 1/[\s^2^(Fo^2^)+(0.0284P)^2^+0.0000P] where P=(Fo^2^+2Fc^2^)/3'
_refine_ls_weighting_scheme calc
_refine_ls_wR_factor_gt 0.0866
_refine_ls_wR_factor_ref 0.0967
_reflns_number_gt 3740
_reflns_number_total 5571
_reflns_threshold_expression I>2\s(I)
_cod_data_source_file fn3155.cif
_cod_data_source_block I
_cod_database_code 2019236

loop_
_symmetry_equiv_pos_as_xyz
'x, y, z'
'-x, -y, -z'

loop_
_atom_site_type_symbol
_atom_site_label
_atom_site_fract_x
_atom_site_fract_y
_atom_site_fract_z
_atom_site_U_iso_or_equiv
_atom_site_adp_type
_atom_site_calc_flag
_atom_site_refinement_flags
_atom_site_occupancy
_atom_site_symmetry_multiplicity
_atom_site_disorder_assembly
_atom_site_disorder_group
C C1 -0.0714(6) 0.4549(4) 1.3028(3) 0.0362(11) Uani d . 1 1 A .
C C2 -0.1990(5) 0.4861(3) 1.2398(3) 0.0345(11) Uani d . 1 1 . .
C C3 -0.3463(6) 0.5466(4) 1.2478(3) 0.0442(13) Uani d . 1 1 . .
H H3 -0.3780 0.5731 1.2971 0.053 Uiso calc R 1 1 . .
C C4 -0.4441(6) 0.5663(4) 1.1810(3) 0.0483(13) Uani d . 1 1 . .
H H4 -0.5445 0.6051 1.1858 0.058 Uiso calc R 1 1 . .
C C5 -0.3959(5) 0.5296(4) 1.1065(3) 0.0391(12) Uani d . 1 1 . .
H H5 -0.4614 0.5447 1.0610 0.047 Uiso calc R 1 1 . .
C C6 -0.2477(5) 0.4701(3) 1.1017(3) 0.0310(10) Uani d . 1 1 . .
C C7 -0.1685(5) 0.4201(4) 1.0292(3) 0.0344(11) Uani d . 1 1 A .
C C8 0.3710(5) 0.2834(4) 1.2033(3) 0.0350(11) Uani d . 1 1 A .
H H8 0.3422 0.3074 1.2539 0.042 Uiso calc R 1 1 . .
C C9 0.5257(5) 0.2375(4) 1.1901(3) 0.0374(11) Uani d . 1 1 . .
H H9 0.6004 0.2317 1.2312 0.045 Uiso calc R 1 1 . .
C C10 0.5704(5) 0.2004(3) 1.1170(3) 0.0318(10) Uani d . 1 1 A .
H H10 0.6751 0.1692 1.1073 0.038 Uiso calc R 1 1 . .
C C11 0.4562(5) 0.2104(4) 1.0582(3) 0.0332(11) Uani d . 1 1 . .
C C12 0.3052(5) 0.2589(4) 1.0748(3) 0.0377(11) Uani d . 1 1 A .
H H12 0.2295 0.2672 1.0340 0.045 Uiso calc R 1 1 . .
C C13 0.634(4) 0.163(2) 0.9443(19) 0.032(4) Uani d P 0.57(3) 1 A 1
H H13A 0.7170 0.1254 0.9806 0.038 Uiso calc PR 0.57(3) 1 A 1
H H13B 0.6633 0.2434 0.9261 0.038 Uiso calc PR 0.57(3) 1 A 1
C C14 0.6351(5) 0.1117(4) 0.8700(3) 0.0375(11) Uani d P 0.57(3) 1 A 1
H H14A 0.7342 0.1343 0.8326 0.045 Uiso calc PR 0.57(3) 1 A 1
H H14B 0.6366 0.0289 0.8879 0.045 Uiso calc PR 0.57(3) 1 A 1
C C15 0.4748(5) 0.0954(4) 0.7585(3) 0.0394(12) Uani d . 1 1 . .
C C16 0.5926(5) 0.0360(3) 0.7182(3) 0.0352(11) Uani d . 1 1 A .
H H16 0.6920 0.0135 0.7416 0.042 Uiso calc R 1 1 . .
C C17 0.5598(5) 0.0107(4) 0.6423(3) 0.0401(12) Uani d . 1 1 . .
H H17 0.6363 -0.0307 0.6139 0.048 Uiso calc R 1 1 A .
C C18 0.4135(6) 0.0469(3) 0.6088(3) 0.0388(12) Uani d . 1 1 A .
H H18 0.3930 0.0299 0.5572 0.047 Uiso calc R 1 1 . .
C C19 0.3311(5) 0.1295(4) 0.7208(3) 0.0448(13) Uani d . 1 1 A .
H H19 0.2529 0.1712 0.7480 0.054 Uiso calc R 1 1 . .
C C20 0.0460(6) 0.1224(4) 0.4310(3) 0.0404(12) Uani d . 1 1 A .
C C21 -0.1051(5) 0.1869(3) 0.4596(3) 0.0304(10) Uani d . 1 1 A .
C C22 -0.2468(6) 0.2182(4) 0.4185(3) 0.0401(12) Uani d . 1 1 . .
H H22 -0.2589 0.1999 0.3662 0.048 Uiso calc R 1 1 . .
C C23 -0.3705(5) 0.2773(4) 0.4569(3) 0.0436(12) Uani d . 1 1 . .
H H23 -0.4660 0.3006 0.4299 0.052 Uiso calc R 1 1 . .
C C24 -0.3514(6) 0.3016(4) 0.5355(3) 0.0430(12) Uani d . 1 1 . .
H H24 -0.4342 0.3407 0.5620 0.052 Uiso calc R 1 1 . .
C C25 -0.2086(5) 0.2672(3) 0.5737(3) 0.0331(11) Uani d . 1 1 A .
C C26 -0.1641(6) 0.2798(4) 0.6594(3) 0.0352(11) Uani d . 1 1 A .
C C13' 0.631(6) 0.127(3) 0.961(3) 0.032(4) Uani d P 0.43(3) 1 A 2
H H13E 0.6162 0.0535 1.0002 0.038 Uiso calc PR 0.43(3) 1 A 2
H H13F 0.7331 0.1602 0.9704 0.038 Uiso calc PR 0.43(3) 1 A 2
C C14' 0.6351(5) 0.1117(4) 0.8700(3) 0.0375(11) Uani d P 0.43(3) 1 A 2
H H14E 0.6801 0.1803 0.8324 0.045 Uiso calc PR 0.43(3) 1 A 2
H H14F 0.7088 0.0482 0.8630 0.045 Uiso calc PR 0.43(3) 1 A 2
Cu Cu1 0.03803(6) 0.35908(4) 1.16228(3) 0.03274(16) Uani d . 1 1 A .
Cu Cu2 0.10622(7) 0.17035(5) 0.58813(3) 0.03902(18) Uani d . 1 1 A .
N N1 -0.1578(4) 0.4496(3) 1.1680(2) 0.0288(8) Uani d . 1 1 . .
N N2 0.2611(4) 0.2947(3) 1.1458(2) 0.0286(8) Uani d . 1 1 . .
N N3 0.2992(4) 0.1055(3) 0.6475(2) 0.0344(9) Uani d . 1 1 . .
N N4 -0.0919(4) 0.2133(3) 0.5340(2) 0.0299(8) Uani d . 1 1 . .
O O1 0.0507(4) 0.3939(2) 1.27781(17) 0.0415(8) Uani d . 1 1 . .
O O2 -0.0877(4) 0.4853(3) 1.37055(19) 0.0508(9) Uani d . 1 1 . .
O O3 -0.2348(4) 0.4338(3) 0.96221(19) 0.0463(8) Uani d . 1 1 . .
O O4 -0.0346(3) 0.3639(2) 1.04561(17) 0.0357(7) Uani d . 1 1 . .
O O5 0.4727(15) 0.1540(14) 0.9926(9) 0.032(3) Uani d P 0.57(3) 1 A 1
O O6 0.4977(17) 0.1462(14) 0.8270(9) 0.038(3) Uani d P 0.57(3) 1 A 1
O O7 -0.0294(4) 0.2284(3) 0.68209(17) 0.0429(8) Uani d . 1 1 . .
O O8 -0.2549(4) 0.3339(2) 0.70240(18) 0.0451(8) Uani d . 1 1 . .
O O9 0.0499(4) 0.0860(3) 0.36494(19) 0.0523(9) Uani d . 1 1 . .
O O10 0.1600(4) 0.1082(3) 0.48231(18) 0.0439(8) Uani d . 1 1 . .
O O11 0.2334(4) 0.3453(3) 0.5511(2) 0.0479(9) Uani d D 1 1 . .
H H11A 0.237(6) 0.369(4) 0.4977(8) 0.060(18) Uiso d D 1 1 . .
H H11B 0.178(5) 0.397(3) 0.570(3) 0.067(18) Uiso d D 1 1 . .
O O12 -0.0784(4) 0.1850(3) 1.2165(2) 0.0379(8) Uani d D 1 1 . .
H H12A -0.030(5) 0.156(4) 1.2607(18) 0.064(18) Uiso d D 1 1 . .
H H12B -0.055(5) 0.143(3) 1.181(2) 0.047(15) Uiso d D 1 1 . .
O O13 0.0089(6) 0.9395(4) 0.9051(3) 0.0757(13) Uani d D 1 1 . .
H H13C 0.043(5) 1.0064(17) 0.903(3) 0.041(15) Uiso d D 1 1 . .
H H13D -0.046(6) 0.906(4) 0.950(2) 0.09(2) Uiso d D 1 1 . .
O O14 0.3027(5) 0.4278(4) 0.3781(2) 0.0525(9) Uani d D 1 1 . .
H H14C 0.301(7) 0.5002(10) 0.363(3) 0.09(2) Uiso d D 1 1 . .
H H14D 0.215(4) 0.413(5) 0.358(3) 0.08(2) Uiso d D 1 1 . .
O O15 0.9560(5) 0.3192(3) 0.8497(3) 0.0593(10) Uani d D 1 1 . .
H H15A 0.917(7) 0.321(5) 0.803(2) 0.10(3) Uiso d D 1 1 . .
H H15B 0.890(6) 0.357(4) 0.878(3) 0.10(3) Uiso d D 1 1 . .
O O16 0.8639(5) 0.8567(3) 0.0740(2) 0.0546(9) Uani d D 1 1 . .
H H16A 0.922(6) 0.801(3) 0.098(3) 0.07(2) Uiso d D 1 1 . .
H H16B 0.7626(19) 0.853(4) 0.091(3) 0.050(16) Uiso d D 1 1 . .
O O5' 0.491(2) 0.2027(17) 0.9712(10) 0.029(3) Uani d P 0.43(3) 1 A 2
O O6' 0.4785(19) 0.0910(19) 0.8458(10) 0.036(4) Uani d P 0.43(3) 1 A 2

loop_
_atom_site_aniso_label
_atom_site_aniso_U_11
_atom_site_aniso_U_22
_atom_site_aniso_U_33
_atom_site_aniso_U_12
_atom_site_aniso_U_13
_atom_site_aniso_U_23
C1 0.036(3) 0.035(3) 0.038(3) -0.004(2) -0.001(2) -0.009(2)
C2 0.033(3) 0.033(3) 0.037(3) -0.001(2) 0.002(2) -0.009(2)
C3 0.038(3) 0.045(3) 0.049(3) 0.006(2) 0.009(3) -0.016(2)
C4 0.031(3) 0.051(3) 0.058(4) 0.013(2) 0.006(3) -0.007(3)
C5 0.022(3) 0.046(3) 0.046(3) 0.010(2) -0.005(2) -0.002(2)
C6 0.028(3) 0.029(3) 0.035(3) -0.002(2) -0.002(2) -0.005(2)
C7 0.031(3) 0.036(3) 0.037(3) 0.000(2) -0.006(2) -0.008(2)
C8 0.034(3) 0.051(3) 0.024(3) 0.003(2) -0.001(2) -0.017(2)
C9 0.024(3) 0.059(3) 0.035(3) 0.004(2) -0.014(2) -0.016(2)
C10 0.020(2) 0.040(3) 0.035(3) 0.005(2) -0.0004(19) -0.008(2)
C11 0.029(3) 0.043(3) 0.032(3) 0.002(2) -0.005(2) -0.018(2)
C12 0.028(3) 0.055(3) 0.035(3) 0.005(2) -0.011(2) -0.016(2)
C13 0.027(3) 0.045(13) 0.022(11) 0.010(11) -0.008(7) -0.001(9)
C14 0.025(3) 0.053(3) 0.039(3) 0.008(2) -0.007(2) -0.018(2)
C15 0.031(3) 0.065(3) 0.026(3) 0.005(2) -0.005(2) -0.019(2)
C16 0.032(3) 0.041(3) 0.032(3) 0.009(2) -0.004(2) -0.008(2)
C17 0.036(3) 0.049(3) 0.040(3) 0.019(2) -0.006(2) -0.020(2)
C18 0.048(3) 0.044(3) 0.029(3) 0.008(2) -0.006(2) -0.017(2)
C19 0.030(3) 0.071(4) 0.041(3) 0.018(2) -0.006(2) -0.030(3)
C20 0.050(3) 0.041(3) 0.030(3) 0.018(2) -0.007(2) -0.007(2)
C21 0.033(3) 0.033(3) 0.026(3) 0.003(2) -0.005(2) -0.008(2)
C22 0.040(3) 0.051(3) 0.030(3) 0.008(2) -0.010(2) -0.010(2)
C23 0.027(3) 0.057(3) 0.045(3) 0.009(2) -0.011(2) -0.003(3)
C24 0.032(3) 0.046(3) 0.051(3) 0.010(2) -0.001(2) -0.013(2)
C25 0.029(3) 0.037(3) 0.031(3) 0.006(2) 0.003(2) -0.006(2)
C26 0.030(3) 0.044(3) 0.032(3) 0.000(2) 0.005(2) -0.010(2)
C13' 0.027(3) 0.045(13) 0.022(11) 0.010(11) -0.008(7) -0.001(9)
C14' 0.025(3) 0.053(3) 0.039(3) 0.008(2) -0.007(2) -0.018(2)
Cu1 0.0260(3) 0.0431(4) 0.0333(3) 0.0102(2) -0.0070(2) -0.0170(3)
Cu2 0.0317(4) 0.0602(4) 0.0300(3) 0.0158(3) -0.0086(2) -0.0202(3)
N1 0.020(2) 0.032(2) 0.035(2) 0.0042(15) -0.0005(16) -0.0112(17)
N2 0.027(2) 0.033(2) 0.027(2) 0.0032(16) -0.0038(16) -0.0105(16)
N3 0.029(2) 0.048(2) 0.028(2) 0.0120(18) -0.0073(16) -0.0134(18)
N4 0.022(2) 0.038(2) 0.030(2) 0.0067(16) -0.0038(16) -0.0091(17)
O1 0.039(2) 0.052(2) 0.040(2) 0.0150(16) -0.0100(15) -0.0249(16)
O2 0.053(2) 0.064(2) 0.042(2) 0.0062(17) 0.0011(16) -0.0293(18)
O3 0.042(2) 0.061(2) 0.040(2) 0.0098(16) -0.0155(16) -0.0158(16)
O4 0.0282(18) 0.049(2) 0.0330(18) 0.0133(14) -0.0081(14) -0.0151(14)
O5 0.021(4) 0.044(7) 0.033(6) -0.010(5) 0.008(4) -0.015(5)
O6 0.030(5) 0.055(8) 0.034(6) 0.016(6) -0.011(4) -0.019(6)
O7 0.036(2) 0.067(2) 0.0308(18) 0.0129(16) -0.0035(14) -0.0221(15)
O8 0.044(2) 0.052(2) 0.042(2) 0.0081(16) 0.0078(16) -0.0217(16)
O9 0.062(2) 0.068(2) 0.035(2) 0.0321(18) -0.0200(17) -0.0273(17)
O10 0.039(2) 0.067(2) 0.0314(18) 0.0249(16) -0.0129(15) -0.0238(16)
O11 0.047(2) 0.053(2) 0.045(3) 0.0103(18) 0.0008(18) -0.017(2)
O12 0.040(2) 0.046(2) 0.031(2) 0.0076(16) -0.0106(16) -0.0125(17)
O13 0.124(4) 0.054(3) 0.052(3) -0.023(3) 0.011(3) -0.022(2)
O14 0.048(3) 0.059(3) 0.053(2) 0.010(2) -0.0170(19) -0.014(2)
O15 0.065(3) 0.073(3) 0.043(3) -0.010(2) -0.002(2) -0.019(2)
O16 0.039(3) 0.066(3) 0.062(3) -0.008(2) 0.003(2) -0.022(2)
O5' 0.028(7) 0.036(9) 0.023(7) 0.006(6) -0.003(5) -0.007(6)
O6' 0.027(5) 0.058(11) 0.026(7) -0.007(7) 0.001(4) -0.018(7)

loop_
_atom_type_symbol
_atom_type_description
_atom_type_scat_dispersion_real
_atom_type_scat_dispersion_imag
_atom_type_scat_source
C C 0.0033 0.0016 'International Tables Vol C Tables 4.2.6.8 and 6.1.1.4'
H H 0.0000 0.0000 'International Tables Vol C Tables 4.2.6.8 and 6.1.1.4'
N N 0.0061 0.0033 'International Tables Vol C Tables 4.2.6.8 and 6.1.1.4'
O O 0.0106 0.0060 'International Tables Vol C Tables 4.2.6.8 and 6.1.1.4'
Cu Cu 0.3201 1.2651 'International Tables Vol C Tables 4.2.6.8 and 6.1.1.4'

loop_
_geom_angle_atom_site_label_1
_geom_angle_atom_site_label_2
_geom_angle_atom_site_label_3
_geom_angle_site_symmetry_1
_geom_angle
_geom_angle_publ_flag
O2 C1 O1 . 125.6(4) ?
O2 C1 C2 . 120.9(4) ?
O1 C1 C2 . 113.6(4) ?
N1 C2 C3 . 119.1(4) ?
N1 C2 C1 . 112.6(4) ?
C3 C2 C1 . 128.3(4) ?
C4 C3 C2 . 118.2(4) ?
C4 C3 H3 . 120.9 ?
C2 C3 H3 . 120.9 ?
C3 C4 C5 . 121.3(4) ?
C3 C4 H4 . 119.4 ?
C5 C4 H4 . 119.4 ?
C6 C5 C4 . 118.1(4) ?
C6 C5 H5 . 120.9 ?
C4 C5 H5 . 120.9 ?
N1 C6 C5 . 119.4(4) ?
N1 C6 C7 . 111.9(4) ?
C5 C6 C7 . 128.7(4) ?
O3 C7 O4 . 125.9(4) ?
O3 C7 C6 . 120.0(4) ?
O4 C7 C6 . 114.1(4) ?
N2 C8 C9 . 121.9(4) ?
N2 C8 H8 . 119.1 ?
C9 C8 H8 . 119.1 ?
C10 C9 C8 . 120.3(4) ?
C10 C9 H9 . 119.9 ?
C8 C9 H9 . 119.9 ?
C9 C10 C11 . 117.9(4) ?
C9 C10 H10 . 121.1 ?
C11 C10 H10 . 121.1 ?
O5 C11 C12 . 117.3(7) ?
O5 C11 C10 . 122.6(7) ?
C12 C11 C10 . 118.8(4) ?
O5 C11 O5' . 25.7(5) ?
C12 C11 O5' . 113.6(7) ?
C10 C11 O5' . 125.5(8) ?
N2 C12 C11 . 123.5(4) ?
N2 C12 H12 . 118.3 ?
C11 C12 H12 . 118.3 ?
O5 C13 C14 . 112(2) ?
O5 C13 H13A . 109.3 ?
C14 C13 H13A . 109.3 ?
O5 C13 H13B . 109.3 ?
C14 C13 H13B . 109.3 ?
H13A C13 H13B . 108.0 ?
O6 C14 C13 . 110.5(14) ?
O6 C14 H14A . 109.6 ?
C13 C14 H14A . 109.6 ?
O6 C14 H14B . 109.6 ?
C13 C14 H14B . 109.6 ?
H14A C14 H14B . 108.1 ?
C16 C15 C19 . 119.2(4) ?
C16 C15 O6 . 125.8(6) ?
C19 C15 O6 . 113.7(6) ?
C16 C15 O6' . 119.2(9) ?
C19 C15 O6' . 119.0(8) ?
O6 C15 O6' . 28.1(5) ?
C15 C16 C17 . 118.2(4) ?
C15 C16 H16 . 120.9 ?
C17 C16 H16 . 120.9 ?
C18 C17 C16 . 119.4(4) ?
C18 C17 H17 . 120.3 ?
C16 C17 H17 . 120.3 ?
N3 C18 C17 . 122.5(4) ?
N3 C18 H18 . 118.7 ?
C17 C18 H18 . 118.7 ?
N3 C19 C15 . 122.8(4) ?
N3 C19 H19 . 118.6 ?
C15 C19 H19 . 118.6 ?
O9 C20 O10 . 125.7(4) ?
O9 C20 C21 . 120.4(4) ?
O10 C20 C21 . 113.9(4) ?
N4 C21 C22 . 119.4(4) ?
N4 C21 C20 . 112.2(4) ?
C22 C21 C20 . 128.4(4) ?
C21 C22 C23 . 118.5(4) ?
C21 C22 H22 . 120.7 ?
C23 C22 H22 . 120.7 ?
C24 C23 C22 . 119.8(4) ?
C24 C23 H23 . 120.1 ?
C22 C23 H23 . 120.1 ?
C25 C24 C23 . 119.0(4) ?
C25 C24 H24 . 120.5 ?
C23 C24 H24 . 120.5 ?
N4 C25 C24 . 119.3(4) ?
N4 C25 C26 . 112.4(4) ?
C24 C25 C26 . 128.3(4) ?
O8 C26 O7 . 125.2(4) ?
O8 C26 C25 . 120.6(4) ?
O7 C26 C25 . 114.2(4) ?
O5' C13' H13E . 110.7 ?
O5' C13' H13F . 110.7 ?
H13E C13' H13F . 108.8 ?
N1 Cu1 N2 . 168.63(14) y
N1 Cu1 O1 . 80.82(13) y
N2 Cu1 O1 . 99.23(13) y
N1 Cu1 O4 . 80.40(13) y
N2 Cu1 O4 . 98.50(12) y
O1 Cu1 O4 . 160.91(11) y
N1 Cu1 O12 . 97.55(13) y
N2 Cu1 O12 . 93.80(13) y
O1 Cu1 O12 . 93.00(12) y
O4 Cu1 O12 . 92.81(12) y
N4 Cu2 N3 . 172.46(15) y
N4 Cu2 O10 . 80.64(13) y
N3 Cu2 O10 . 97.35(13) y
N4 Cu2 O7 . 80.33(13) y
N3 Cu2 O7 . 100.59(13) y
O10 Cu2 O7 . 159.65(13) y
N4 Cu2 O11 . 97.86(13) y
N3 Cu2 O11 . 89.65(14) y
O10 Cu2 O11 . 101.44(13) y
O7 Cu2 O11 . 88.26(13) y
C6 N1 C2 . 123.9(4) ?
C6 N1 Cu1 . 118.4(3) ?
C2 N1 Cu1 . 117.8(3) ?
C12 N2 C8 . 117.6(4) ?
C12 N2 Cu1 . 119.1(3) ?
C8 N2 Cu1 . 123.3(3) ?
C19 N3 C18 . 117.9(4) ?
C19 N3 Cu2 . 122.1(3) ?
C18 N3 Cu2 . 119.5(3) ?
C21 N4 C25 . 123.9(4) ?
C21 N4 Cu2 . 118.2(3) ?
C25 N4 Cu2 . 117.9(3) ?
C1 O1 Cu1 . 115.1(3) ?
C7 O4 Cu1 . 115.2(3) ?
C11 O5 C13 . 115.3(16) ?
C14 O6 C15 . 116.7(9) ?
C26 O7 Cu2 . 114.1(3) ?
C20 O10 Cu2 . 115.1(3) ?
Cu2 O11 H11A . 109(3) ?
Cu2 O11 H11B . 112(3) ?
H11A O11 H11B . 104(4) ?
Cu1 O12 H12A . 106(3) ?
Cu1 O12 H12B . 107(3) ?
H12A O12 H12B . 108(4) ?
H13C O13 H13D . 117(5) ?
O14 O14 H14C 1 0(10) ?
O14 O14 H14D 1 0(10) ?
H14C O14 H14D . 99(5) ?
H15A O15 H15B . 108(6) ?
H16A O16 H16B . 114(5) ?
C11 O5' C13' . 111(2) ?

loop_
_geom_bond_atom_site_label_1
_geom_bond_atom_site_label_2
_geom_bond_site_symmetry_2
_geom_bond_distance
_geom_bond_publ_flag
C1 O2 . 1.219(5) ?
C1 O1 . 1.296(5) ?
C1 C2 . 1.502(6) ?
C2 N1 . 1.334(5) ?
C2 C3 . 1.388(6) ?
C3 C4 . 1.374(6) ?
C3 H3 . 0.9300 ?
C4 C5 . 1.385(6) ?
C4 H4 . 0.9300 ?
C5 C6 . 1.382(5) ?
C5 H5 . 0.9300 ?
C6 N1 . 1.327(5) ?
C6 C7 . 1.510(6) ?
C7 O3 . 1.230(5) ?
C7 O4 . 1.278(5) ?
C8 N2 . 1.329(5) ?
C8 C9 . 1.371(5) ?
C8 H8 . 0.9300 ?
C9 C10 . 1.362(5) ?
C9 H9 . 0.9300 ?
C10 C11 . 1.372(5) ?
C10 H10 . 0.9300 ?
C11 O5 . 1.366(13) ?
C11 C12 . 1.367(5) ?
C11 O5' . 1.431(17) ?
C12 N2 . 1.323(5) ?
C12 H12 . 0.9300 ?
C13 O5 . 1.46(4) ?
C13 C14 . 1.46(3) ?
C13 H13A . 0.9700 ?
C13 H13B . 0.9700 ?
C14 O6 . 1.373(12) ?
C14 H14A . 0.9700 ?
C14 H14B . 0.9700 ?
C15 C16 . 1.372(5) ?
C15 C19 . 1.375(6) ?
C15 O6 . 1.399(13) ?
C15 O6' . 1.404(17) ?
C16 C17 . 1.374(5) ?
C16 H16 . 0.9300 ?
C17 C18 . 1.369(6) ?
C17 H17 . 0.9300 ?
C18 N3 . 1.334(5) ?
C18 H18 . 0.9300 ?
C19 N3 . 1.325(5) ?
C19 H19 . 0.9300 ?
C20 O9 . 1.232(5) ?
C20 O10 . 1.282(5) ?
C20 C21 . 1.517(6) ?
C21 N4 . 1.321(5) ?
C21 C22 . 1.383(6) ?
C22 C23 . 1.385(6) ?
C22 H22 . 0.9300 ?
C23 C24 . 1.384(6) ?
C23 H23 . 0.9300 ?
C24 C25 . 1.374(6) ?
C24 H24 . 0.9300 ?
C25 N4 . 1.322(5) ?
C25 C26 . 1.502(6) ?
C26 O8 . 1.228(5) ?
C26 O7 . 1.282(5) ?
C13' O5' . 1.45(5) ?
C13' H13E . 0.9700 ?
C13' H13F . 0.9700 ?
Cu1 N1 . 1.900(3) y
Cu1 N2 . 1.962(3) y
Cu1 O1 . 2.009(3) y
Cu1 O4 . 2.015(3) y
Cu1 O12 . 2.277(3) y
Cu2 N4 . 1.905(3) y
Cu2 N3 . 1.964(3) y
Cu2 O10 . 2.012(3) y
Cu2 O7 . 2.023(3) y
Cu2 O11 . 2.298(4) y
O11 H11A . 0.846(10) ?
O11 H11B . 0.844(10) ?
O12 H12A . 0.847(10) ?
O12 H12B . 0.845(10) ?
O13 H13C . 0.847(10) ?
O13 H13D . 0.847(10) ?
O14 O14 1 0.000(8) ?
O14 H14C . 0.849(10) ?
O14 H14D . 0.848(10) ?
O15 H15A . 0.848(10) ?
O15 H15B . 0.846(10) ?
O16 H16A . 0.846(10) ?
O16 H16B . 0.842(10) ?

loop_
_geom_hbond_atom_site_label_D
_geom_hbond_atom_site_label_H
_geom_hbond_atom_site_label_A
_geom_hbond_site_symmetry_A
_geom_hbond_distance_DH
_geom_hbond_distance_HA
_geom_hbond_distance_DA
_geom_hbond_angle_DHA
O11 H11A O14 1 0.846(10) 1.944(16) 2.773(5) 166(5)
O11 H11B O2 2_567 0.844(10) 1.953(15) 2.785(4) 168(5)
O12 H12A O9 1_556 0.847(10) 1.880(13) 2.723(4) 173(5)
O12 H12B O13 2_567 0.845(10) 1.872(12) 2.715(5) 175(4)
O13 H13C O16 2_676 0.847(10) 1.938(16) 2.769(6) 166(4)
O13 H13D O16 1_456 0.847(10) 2.04(2) 2.857(6) 163(6)
O14 H14C O8 2_566 0.849(10) 2.08(2) 2.898(5) 163(6)
O14 H14D O1 1_554 0.848(10) 1.99(2) 2.811(5) 163(5)
O14 H14D O2 1_554 0.848(10) 2.59(4) 3.228(5) 133(5)
O15 H15A O8 1_655 0.848(10) 2.21(2) 3.028(5) 162(6)
O15 H15A O7 1_655 0.848(10) 2.43(4) 3.114(5) 138(5)
O15 H15B O3 1_655 0.846(10) 1.992(17) 2.826(5) 169(6)
O16 H16A O15 2_766 0.846(10) 1.821(12) 2.666(6) 179(6)
O16 H16B O6' 2_666 0.842(10) 2.28(3) 3.061(17) 156(4)
O16 H16B O5 2_666 0.842(10) 2.45(4) 3.041(13) 128(4)
O16 H16B O6 2_666 0.842(10) 2.39(2) 3.209(15) 164(4)
O16 H16B O5' 2_666 0.842(10) 2.53(4) 3.175(19) 134(4)
C17 H17 O10 2_656 0.93 2.46 3.379(5) 169.4
C23 H23 O14 1_455 0.93 2.47 3.352(6) 158.3

loop_
_geom_torsion_atom_site_label_1
_geom_torsion_atom_site_label_2
_geom_torsion_atom_site_label_3
_geom_torsion_atom_site_label_4
_geom_torsion
O2 C1 C2 N1 177.5(4)
O1 C1 C2 N1 -3.1(5)
O2 C1 C2 C3 -1.8(7)
O1 C1 C2 C3 177.6(4)
N1 C2 C3 C4 0.1(7)
C1 C2 C3 C4 179.3(4)
C2 C3 C4 C5 -1.6(7)
C3 C4 C5 C6 1.4(7)
C4 C5 C6 N1 0.4(6)
C4 C5 C6 C7 179.3(4)
N1 C6 C7 O3 -178.4(4)
C5 C6 C7 O3 2.6(7)
N1 C6 C7 O4 2.7(5)
C5 C6 C7 O4 -176.3(4)
N2 C8 C9 C10 -0.8(7)
C8 C9 C10 C11 -0.1(6)
C9 C10 C11 O5 -165.1(9)
C9 C10 C11 C12 1.3(6)
C9 C10 C11 O5' 164.0(11)
O5 C11 C12 N2 165.4(9)
C10 C11 C12 N2 -1.6(7)
O5' C11 C12 N2 -166.3(10)
O5 C13 C14 O6 46(3)
C19 C15 C16 C17 -1.5(7)
O6 C15 C16 C17 -167.7(10)
O6' C15 C16 C17 159.7(10)
C15 C16 C17 C18 1.2(7)
C16 C17 C18 N3 -0.6(7)
C16 C15 C19 N3 1.4(7)
O6 C15 C19 N3 169.2(9)
O6' C15 C19 N3 -159.9(11)
O9 C20 C21 N4 176.1(4)
O10 C20 C21 N4 -1.9(6)
O9 C20 C21 C22 -3.4(7)
O10 C20 C21 C22 178.5(4)
N4 C21 C22 C23 0.4(6)
C20 C21 C22 C23 180.0(4)
C21 C22 C23 C24 -1.3(7)
C22 C23 C24 C25 0.6(7)
C23 C24 C25 N4 1.0(7)
C23 C24 C25 C26 -177.3(4)
N4 C25 C26 O8 175.7(4)
C24 C25 C26 O8 -5.9(7)
N4 C25 C26 O7 -5.5(6)
C24 C25 C26 O7 172.8(4)
C5 C6 N1 C2 -2.0(6)
C7 C6 N1 C2 178.9(4)
C5 C6 N1 Cu1 176.0(3)
C7 C6 N1 Cu1 -3.1(5)
C3 C2 N1 C6 1.8(6)
C1 C2 N1 C6 -177.6(4)
C3 C2 N1 Cu1 -176.2(3)
C1 C2 N1 Cu1 4.4(5)
N2 Cu1 N1 C6 87.4(8)
O1 Cu1 N1 C6 178.6(3)
O4 Cu1 N1 C6 2.0(3)
O12 Cu1 N1 C6 -89.6(3)
N2 Cu1 N1 C2 -94.4(8)
O1 Cu1 N1 C2 -3.3(3)
O4 Cu1 N1 C2 -179.8(3)
O12 Cu1 N1 C2 88.6(3)
C11 C12 N2 C8 0.7(6)
C11 C12 N2 Cu1 -178.4(3)
C9 C8 N2 C12 0.6(6)
C9 C8 N2 Cu1 179.7(3)
N1 Cu1 N2 C12 -91.0(8)
O1 Cu1 N2 C12 179.7(3)
O4 Cu1 N2 C12 -7.4(3)
O12 Cu1 N2 C12 86.0(3)
N1 Cu1 N2 C8 89.9(8)
O1 Cu1 N2 C8 0.6(3)
O4 Cu1 N2 C8 173.5(3)
O12 Cu1 N2 C8 -93.1(3)
C15 C19 N3 C18 -0.8(7)
C15 C19 N3 Cu2 -172.5(4)
C17 C18 N3 C19 0.4(7)
C17 C18 N3 Cu2 172.3(3)
N4 Cu2 N3 C19 -111.6(11)
O10 Cu2 N3 C19 174.4(4)
O7 Cu2 N3 C19 -15.2(4)
O11 Cu2 N3 C19 72.9(4)
N4 Cu2 N3 C18 76.9(11)
O10 Cu2 N3 C18 2.9(3)
O7 Cu2 N3 C18 173.2(3)
O11 Cu2 N3 C18 -98.6(3)
C22 C21 N4 C25 1.2(6)
C20 C21 N4 C25 -178.4(4)
C22 C21 N4 Cu2 -179.3(3)
C20 C21 N4 Cu2 1.1(5)
C24 C25 N4 C21 -1.9(7)
C26 C25 N4 C21 176.7(4)
C24 C25 N4 Cu2 178.5(3)
C26 C25 N4 Cu2 -2.9(5)
N3 Cu2 N4 C21 -75.3(11)
O10 Cu2 N4 C21 -0.2(3)
O7 Cu2 N4 C21 -173.0(3)
O11 Cu2 N4 C21 100.2(3)
N3 Cu2 N4 C25 104.3(11)
O10 Cu2 N4 C25 179.4(3)
O7 Cu2 N4 C25 6.7(3)
O11 Cu2 N4 C25 -80.2(3)
O2 C1 O1 Cu1 179.9(4)
C2 C1 O1 Cu1 0.5(5)
N1 Cu1 O1 C1 1.3(3)
N2 Cu1 O1 C1 169.8(3)
O4 Cu1 O1 C1 11.7(6)
O12 Cu1 O1 C1 -95.8(3)
O3 C7 O4 Cu1 -180.0(4)
C6 C7 O4 Cu1 -1.1(5)
N1 Cu1 O4 C7 -0.3(3)
N2 Cu1 O4 C7 -168.9(3)
O1 Cu1 O4 C7 -10.7(5)
O12 Cu1 O4 C7 96.8(3)
C12 C11 O5 C13 144.9(16)
C10 C11 O5 C13 -49(2)
O5' C11 O5 C13 57(2)
C14 C13 O5 C11 -173.6(9)
C13 C14 O6 C15 -174.5(11)
C16 C15 O6 C14 -16.1(19)
C19 C15 O6 C14 177.1(10)
O6' C15 O6 C14 70(2)
O8 C26 O7 Cu2 -170.5(4)
C25 C26 O7 Cu2 10.8(5)
N4 Cu2 O7 C26 -9.8(3)
N3 Cu2 O7 C26 177.8(3)
O10 Cu2 O7 C26 -30.7(5)
O11 Cu2 O7 C26 88.5(3)
O9 C20 O10 Cu2 -176.1(4)
C21 C20 O10 Cu2 1.8(5)
N4 Cu2 O10 C20 -1.0(3)
N3 Cu2 O10 C20 171.7(3)
O7 Cu2 O10 C20 20.0(6)
O11 Cu2 O10 C20 -97.2(3)
O5 C11 O5' C13' -62(3)
C12 C11 O5' C13' -166(2)
C10 C11 O5' C13' 31(3)
